data_7232217
loop_
_publ_author_name
'Fellowes, Thomas'
'White, Jonathan M.'

_publ_section_title
;
 New insights into chalcogen bonding provided by co-crystal structures of
 benzisoselenazolinone derivatives and nitrogen bases
;
_journal_issue 10
_journal_name_full CrystEngComm
_journal_page_first 1539
_journal_paper_doi 10.1039/C8CE01853G
_journal_volume 21
_journal_year 2019
_chemical_formula_sum 'C21 H23 N3 O2 Se'
_chemical_formula_weight 428.38
_space_group_crystal_system triclinic
_space_group_IT_number 2
_space_group_name_Hall '-P 1'
_space_group_name_H-M_alt 'P -1'
_symmetry_space_group_name_Hall '-P 1'
_symmetry_space_group_name_H-M 'P -1'
_atom_sites_solution_hydrogens mixed
_audit_creation_method SHELXL-2016/6
_audit_update_record
;
2018-09-12 deposited with the CCDC.
2018-11-08 downloaded from the CCDC.
;
_cell_angle_alpha 83.660(2)
_cell_angle_beta 76.398(2)
_cell_angle_gamma 78.423(2)
_cell_formula_units_Z 2
_cell_length_a 9.6254(2)
_cell_length_b 10.2486(2)
_cell_length_c 10.6505(2)
_cell_measurement_reflns_used 13259
_cell_measurement_temperature 200.00(10)
_cell_measurement_theta_max 32.8880
_cell_measurement_theta_min 2.6110
_cell_volume 998.19(4)
_computing_cell_refinement 'CrysAlisPro 1.171.39.46 (Rigaku OD, 2018)'
_computing_data_collection 'CrysAlisPro 1.171.39.46 (Rigaku OD, 2018)'
_computing_data_reduction 'CrysAlisPro 1.171.39.46 (Rigaku OD, 2018)'
_computing_structure_refinement 'SHELXL-2016/6 (Sheldrick, 2016)'
_diffrn_ambient_environment N~2~
_diffrn_ambient_temperature 200.00(10)
_diffrn_detector 'CCD plate'
_diffrn_detector_type HyPix
_diffrn_measured_fraction_theta_full 0.988
_diffrn_measured_fraction_theta_max 0.949
_diffrn_measurement_device 'four-circle diffractometer'
_diffrn_measurement_device_type 'XtaLAB Synergy, Dualflex, HyPix'
_diffrn_measurement_method '\w scans'
_diffrn_radiation_monochromator mirror
_diffrn_radiation_probe x-ray
_diffrn_radiation_type 'Mo K\a'
_diffrn_radiation_wavelength 0.71073
_diffrn_reflns_av_R_equivalents 0.0267
_diffrn_reflns_av_unetI/netI 0.0477
_diffrn_reflns_Laue_measured_fraction_full 0.988
_diffrn_reflns_Laue_measured_fraction_max 0.949
_diffrn_reflns_limit_h_max 17
_diffrn_reflns_limit_h_min -17
_diffrn_reflns_limit_k_max 18
_diffrn_reflns_limit_k_min -18
_diffrn_reflns_limit_l_max 13
_diffrn_reflns_limit_l_min -19
_diffrn_reflns_number 30047
_diffrn_reflns_point_group_measured_fraction_full 0.988
_diffrn_reflns_point_group_measured_fraction_max 0.949
_diffrn_reflns_theta_full 25.242
_diffrn_reflns_theta_max 41.058
_diffrn_reflns_theta_min 2.623
_diffrn_source 'micro-focus sealed X-ray tube'
_diffrn_source_type 'PhotonJet (Mo) X-ray Source'
_exptl_absorpt_coefficient_mu 1.901
_exptl_absorpt_correction_T_max 1.00000
_exptl_absorpt_correction_T_min 0.84273
_exptl_absorpt_correction_type multi-scan
_exptl_absorpt_process_details
;
CrysAlisPro 1.171.39.46 (Rigaku Oxford Diffraction, 2018)
Empirical absorption correction using spherical harmonics,
 implemented in SCALE3 ABSPACK scaling algorithm.
;
_exptl_crystal_colour colourless
_exptl_crystal_density_diffrn 1.425
_exptl_crystal_description block
_exptl_crystal_F_000 440
_exptl_crystal_size_max 0.418
_exptl_crystal_size_mid 0.324
_exptl_crystal_size_min 0.237
_refine_diff_density_max 0.585
_refine_diff_density_min -0.637
_refine_diff_density_rms 0.057
_refine_ls_extinction_method none
_refine_ls_goodness_of_fit_ref 1.000
_refine_ls_hydrogen_treatment mixed
_refine_ls_matrix_type full
_refine_ls_number_parameters 254
_refine_ls_number_reflns 12528
_refine_ls_number_restraints 0
_refine_ls_restrained_S_all 1.000
_refine_ls_R_factor_all 0.1160
_refine_ls_R_factor_gt 0.0456
_refine_ls_shift/su_max 0.002
_refine_ls_shift/su_mean 0.000
_refine_ls_structure_factor_coef Fsqd
_refine_ls_weighting_details 'w=1/[\s^2^(Fo^2^)+(0.0455P)^2^+0.2209P] where P=(Fo^2^+2Fc^2^)/3'
_refine_ls_weighting_scheme calc
_refine_ls_wR_factor_gt 0.1004
_refine_ls_wR_factor_ref 0.1219
_reflns_Friedel_coverage 0.000
_reflns_number_gt 6303
_reflns_number_total 12528
_reflns_threshold_expression 'I > 2\s(I)'
_cod_data_source_file c8ce01853g2.cif
_cod_data_source_block 1b-DMAP-H2O
_cod_depositor_comments 'Adding full bibliography for 7232209--7232217.cif.'
_cod_database_code 7232217
_shelx_shelxl_version_number 2016/6
_shelx_space_group_comment
;
The symmetry employed for this shelxl refinement is uniquely defined
by the following loop, which should always be used as a source of
symmetry information in preference to the above space-group names.
They are only intended as comments.
;
_oxdiff_exptl_absorpt_empirical_full_min 0.861
_oxdiff_exptl_absorpt_empirical_full_max 1.204
_oxdiff_exptl_absorpt_empirical_details
;
Empirical correction (ABSPACK) includes:
- Absorption correction using spherical harmonics
- Frame scaling
;

loop_
_space_group_symop_operation_xyz
'x, y, z'
'-x, -y, -z'

loop_
_atom_site_label
_atom_site_type_symbol
_atom_site_fract_x
_atom_site_fract_y
_atom_site_fract_z
_atom_site_U_iso_or_equiv
_atom_site_adp_type
_atom_site_occupancy
_atom_site_site_symmetry_order
_atom_site_calc_flag
_atom_site_refinement_flags_posn
_atom_site_refinement_flags_adp
C1 C 0.81086(15) 0.81136(16) 1.08994(15) 0.0406(3) Uani 1 1 d . .
C2 C 0.81394(15) 0.73785(15) 1.20668(16) 0.0411(3) Uani 1 1 d . .
C3 C 0.69226(18) 0.75149(18) 1.30893(18) 0.0508(4) Uani 1 1 d . .
H3 H 0.694608 0.701494 1.387025 0.061 Uiso 1 1 calc R U
C4 C 0.56832(18) 0.8401(2) 1.2928(2) 0.0574(5) Uani 1 1 d . .
H4 H 0.485744 0.848648 1.359528 0.069 Uiso 1 1 calc R U
C5 C 0.56697(19) 0.9156(3) 1.1781(2) 0.0674(6) Uani 1 1 d . .
H5 H 0.483362 0.976124 1.168923 0.081 Uiso 1 1 calc R U
C6 C 0.68679(19) 0.9040(2) 1.07604(19) 0.0596(5) Uani 1 1 d . .
H6 H 0.684766 0.956989 0.999504 0.072 Uiso 1 1 calc R U
C7 C 0.94930(17) 0.64344(16) 1.21318(17) 0.0479(4) Uani 1 1 d . .
C8 C 1.1861(2) 0.5544(2) 1.0849(2) 0.0767(8) Uani 1 1 d . .
H8A H 1.169696 0.468348 1.067725 0.092 Uiso 1 1 calc R U
H8B H 1.219826 0.543131 1.164994 0.092 Uiso 1 1 calc R U
C9 C 1.30241(15) 0.59666(14) 0.97768(15) 0.0399(3) Uani 1 1 d . .
C10 C 1.3388(2) 0.5418(3) 0.8604(2) 0.0728(6) Uani 1 1 d . .
H10 H 1.286152 0.481050 0.844403 0.087 Uiso 1 1 calc R U
C11 C 1.4541(3) 0.5762(3) 0.7646(2) 0.0827(8) Uani 1 1 d . .
H11 H 1.478621 0.537041 0.685758 0.099 Uiso 1 1 calc R U
C12 C 1.5287(2) 0.6638(2) 0.7846(3) 0.0730(7) Uani 1 1 d . .
H12 H 1.604455 0.687409 0.719681 0.088 Uiso 1 1 calc R U
C13 C 1.4949(3) 0.7184(3) 0.8989(4) 0.0917(9) Uani 1 1 d . .
H13 H 1.548047 0.779785 0.912802 0.110 Uiso 1 1 calc R U
C14 C 1.3825(2) 0.6854(2) 0.9965(2) 0.0645(5) Uani 1 1 d . .
H14 H 1.361364 0.723893 1.075434 0.077 Uiso 1 1 calc R U
C15 C 0.8936(2) 1.0482(2) 0.78568(18) 0.0547(4) Uani 1 1 d . .
H15 H 0.921131 1.086931 0.848827 0.066 Uiso 1 1 calc R U
C16 C 0.86496(18) 1.12709(19) 0.67955(18) 0.0497(4) Uani 1 1 d . .
H16 H 0.873473 1.216564 0.672070 0.060 Uiso 1 1 calc R U
C17 C 0.82248(15) 1.07319(17) 0.58105(16) 0.0424(3) Uani 1 1 d . .
C18 C 0.81240(17) 0.93655(17) 0.60231(16) 0.0451(3) Uani 1 1 d . .
H18 H 0.784052 0.894438 0.541960 0.054 Uiso 1 1 calc R U
C19 C 0.84449(18) 0.86643(19) 0.71194(17) 0.0489(4) Uani 1 1 d . .
H19 H 0.838045 0.776385 0.722634 0.059 Uiso 1 1 calc R U
C20 C 0.7431(2) 1.0913(2) 0.37731(18) 0.0585(4) Uani 1 1 d . .
H20A H 0.646635 1.074308 0.412961 0.088 Uiso 1 1 calc R U
H20B H 0.806881 1.009307 0.351857 0.088 Uiso 1 1 calc R U
H20C H 0.742113 1.153603 0.303125 0.088 Uiso 1 1 calc R U
C21 C 0.8062(3) 1.2869(2) 0.4565(2) 0.0658(5) Uani 1 1 d . .
H21D H 0.897950 1.296990 0.471405 0.099 Uiso 1 1 calc R U
H21E H 0.728777 1.336773 0.516567 0.099 Uiso 1 1 calc R U
H21F H 0.799898 1.319590 0.369620 0.099 Uiso 1 1 calc R U
N1 N 1.04711(14) 0.64903(14) 1.10228(14) 0.0457(3) Uani 1 1 d . .
N2 N 0.88440(16) 0.91829(17) 0.80459(14) 0.0526(3) Uani 1 1 d . .
N3 N 0.79428(16) 1.14702(16) 0.47435(15) 0.0491(3) Uani 1 1 d . .
O1 O 0.96966(16) 0.56828(15) 1.30957(15) 0.0746(5) Uani 1 1 d . .
O2 O 1.17480(19) 0.40356(18) 1.43231(19) 0.0726(5) Uani 1 1 d . .
Se1 Se 0.98684(2) 0.76886(2) 0.96334(2) 0.04419(6) Uani 1 1 d . .
H2A H 1.120(4) 0.409(3) 1.509(4) 0.119(12) Uiso 1 1 d . .
H2B H 1.132(3) 0.461(3) 1.395(3) 0.065(7) Uiso 1 1 d . .

loop_
_atom_site_aniso_label
_atom_site_aniso_U_11
_atom_site_aniso_U_22
_atom_site_aniso_U_33
_atom_site_aniso_U_23
_atom_site_aniso_U_13
_atom_site_aniso_U_12
C1 0.0279(5) 0.0518(8) 0.0423(7) -0.0108(6) -0.0071(5) -0.0041(5)
C2 0.0311(6) 0.0417(7) 0.0474(8) -0.0072(6) -0.0005(5) -0.0065(5)
C3 0.0380(7) 0.0561(9) 0.0508(9) -0.0055(7) 0.0040(7) -0.0066(7)
C4 0.0312(7) 0.0785(13) 0.0563(10) -0.0168(9) 0.0013(7) -0.0017(7)
C5 0.0315(7) 0.1031(17) 0.0614(12) -0.0173(11) -0.0127(7) 0.0120(9)
C6 0.0368(7) 0.0912(14) 0.0459(9) -0.0079(9) -0.0145(7) 0.0080(8)
C7 0.0381(7) 0.0421(8) 0.0512(9) 0.0059(6) 0.0053(6) -0.0015(6)
C8 0.0453(9) 0.0590(11) 0.0883(15) 0.0302(10) 0.0223(9) 0.0154(8)
C9 0.0304(6) 0.0371(7) 0.0436(7) 0.0034(5) -0.0017(5) 0.0031(5)
C10 0.0564(11) 0.0895(16) 0.0781(15) -0.0376(12) -0.0058(10) -0.0193(11)
C11 0.0676(14) 0.122(2) 0.0428(10) -0.0184(12) -0.0001(9) 0.0119(14)
C12 0.0395(8) 0.0729(13) 0.0822(15) 0.0261(12) 0.0078(9) 0.0044(9)
C13 0.0557(12) 0.0702(14) 0.148(3) -0.0215(16) 0.0020(15) -0.0289(11)
C14 0.0523(10) 0.0675(12) 0.0742(13) -0.0306(10) -0.0078(9) -0.0053(9)
C15 0.0505(9) 0.0689(11) 0.0470(9) -0.0146(8) -0.0160(7) -0.0040(8)
C16 0.0430(8) 0.0561(9) 0.0509(9) -0.0113(7) -0.0135(7) -0.0032(7)
C17 0.0268(5) 0.0551(9) 0.0424(8) -0.0087(6) -0.0050(5) -0.0007(5)
C18 0.0363(7) 0.0569(9) 0.0407(8) -0.0115(6) -0.0062(6) -0.0035(6)
C19 0.0401(7) 0.0563(9) 0.0450(8) -0.0070(7) -0.0031(6) -0.0018(7)
C20 0.0542(10) 0.0746(12) 0.0459(9) -0.0083(8) -0.0179(8) 0.0003(9)
C21 0.0659(12) 0.0622(11) 0.0703(13) 0.0071(10) -0.0226(10) -0.0109(9)
N1 0.0325(5) 0.0434(7) 0.0491(7) 0.0069(5) 0.0038(5) 0.0013(5)
N2 0.0457(7) 0.0655(9) 0.0430(7) -0.0060(6) -0.0101(6) 0.0004(6)
N3 0.0425(7) 0.0566(8) 0.0492(8) -0.0029(6) -0.0155(6) -0.0051(6)
O1 0.0597(8) 0.0687(8) 0.0615(8) 0.0267(7) 0.0178(6) 0.0141(6)
O2 0.0623(9) 0.0695(10) 0.0644(10) -0.0030(8) 0.0069(8) 0.0133(7)
Se1 0.03408(8) 0.05299(10) 0.03942(9) -0.00256(6) -0.00222(5) -0.00088(6)

loop_
_atom_type_symbol
_atom_type_description
_atom_type_scat_dispersion_real
_atom_type_scat_dispersion_imag
_atom_type_scat_source
C C 0.0033 0.0016 'International Tables Vol C Tables 4.2.6.8 and 6.1.1.4'
H H 0.0000 0.0000 'International Tables Vol C Tables 4.2.6.8 and 6.1.1.4'
N N 0.0061 0.0033 'International Tables Vol C Tables 4.2.6.8 and 6.1.1.4'
O O 0.0106 0.0060 'International Tables Vol C Tables 4.2.6.8 and 6.1.1.4'
Se Se -0.0929 2.2259 'International Tables Vol C Tables 4.2.6.8 and 6.1.1.4'

loop_
_geom_angle_atom_site_label_1
_geom_angle_atom_site_label_2
_geom_angle_atom_site_label_3
_geom_angle
C2 C1 C6 119.68(14)
C2 C1 Se1 112.70(11)
C6 C1 Se1 127.62(13)
C1 C2 C3 120.70(15)
C1 C2 C7 116.06(13)
C3 C2 C7 123.20(15)
C4 C3 C2 119.17(17)
C4 C3 H3 120.4
C2 C3 H3 120.4
C5 C4 C3 119.98(16)
C5 C4 H4 120.0
C3 C4 H4 120.0
C4 C5 C6 121.63(18)
C4 C5 H5 119.2
C6 C5 H5 119.2
C5 C6 C1 118.76(19)
C5 C6 H6 120.6
C1 C6 H6 120.6
O1 C7 N1 124.48(15)
O1 C7 C2 124.49(14)
N1 C7 C2 111.04(14)
N1 C8 C9 113.99(14)
N1 C8 H8A 108.8
C9 C8 H8A 108.8
N1 C8 H8B 108.8
C9 C8 H8B 108.8
H8A C8 H8B 107.7
C14 C9 C10 117.56(17)
C14 C9 C8 120.78(19)
C10 C9 C8 121.53(19)
C9 C10 C11 120.6(2)
C9 C10 H10 119.7
C11 C10 H10 119.7
C12 C11 C10 120.6(2)
C12 C11 H11 119.7
C10 C11 H11 119.7
C11 C12 C13 119.6(2)
C11 C12 H12 120.2
C13 C12 H12 120.2
C12 C13 C14 121.2(2)
C12 C13 H13 119.4
C14 C13 H13 119.4
C9 C14 C13 120.3(2)
C9 C14 H14 119.8
C13 C14 H14 119.8
N2 C15 C16 124.05(17)
N2 C15 H15 118.0
C16 C15 H15 118.0
C15 C16 C17 120.17(17)
C15 C16 H16 119.9
C17 C16 H16 119.9
N3 C17 C16 122.16(16)
N3 C17 C18 122.55(15)
C16 C17 C18 115.29(15)
C19 C18 C17 119.77(16)
C19 C18 H18 120.1
C17 C18 H18 120.1
N2 C19 C18 124.51(17)
N2 C19 H19 117.7
C18 C19 H19 117.7
N3 C20 H20A 109.5
N3 C20 H20B 109.5
H20A C20 H20B 109.5
N3 C20 H20C 109.5
H20A C20 H20C 109.5
H20B C20 H20C 109.5
N3 C21 H21D 109.5
N3 C21 H21E 109.5
H21D C21 H21E 109.5
N3 C21 H21F 109.5
H21D C21 H21F 109.5
H21E C21 H21F 109.5
C7 N1 C8 119.63(14)
C7 N1 Se1 116.80(11)
C8 N1 Se1 123.10(12)
C19 N2 C15 116.20(16)
C17 N3 C21 120.67(16)
C17 N3 C20 121.23(16)
C21 N3 C20 118.01(16)
H2A O2 H2B 101(3)
C1 Se1 N1 83.33(6)

loop_
_geom_bond_atom_site_label_1
_geom_bond_atom_site_label_2
_geom_bond_distance
C1 C2 1.384(2)
C1 C6 1.395(2)
C1 Se1 1.9070(14)
C2 C3 1.395(2)
C2 C7 1.470(2)
C3 C4 1.380(2)
C3 H3 0.9300
C4 C5 1.373(3)
C4 H4 0.9300
C5 C6 1.382(3)
C5 H5 0.9300
C6 H6 0.9300
C7 O1 1.243(2)
C7 N1 1.330(2)
C8 N1 1.472(2)
C8 C9 1.493(2)
C8 H8A 0.9700
C8 H8B 0.9700
C9 C14 1.362(3)
C9 C10 1.367(3)
C10 C11 1.393(4)
C10 H10 0.9300
C11 C12 1.319(4)
C11 H11 0.9300
C12 C13 1.339(4)
C12 H12 0.9300
C13 C14 1.380(4)
C13 H13 0.9300
C14 H14 0.9300
C15 N2 1.342(3)
C15 C16 1.365(3)
C15 H15 0.9300
C16 C17 1.412(2)
C16 H16 0.9300
C17 N3 1.346(2)
C17 C18 1.413(2)
C18 C19 1.368(2)
C18 H18 0.9300
C19 N2 1.334(2)
C19 H19 0.9300
C20 N3 1.456(2)
C20 H20A 0.9600
C20 H20B 0.9600
C20 H20C 0.9600
C21 N3 1.449(3)
C21 H21D 0.9600
C21 H21E 0.9600
C21 H21F 0.9600
N1 Se1 1.9367(14)
O2 H2A 0.86(4)
O2 H2B 0.77(3)

loop_
_geom_hbond_atom_site_label_D
_geom_hbond_atom_site_label_H
_geom_hbond_atom_site_label_A
_geom_hbond_distance_DH
_geom_hbond_distance_HA
_geom_hbond_distance_DA
_geom_hbond_angle_DHA
_geom_hbond_site_symmetry_A
C6 H6 N2 0.93 2.48 3.071(2) 121.4 .
C15 H15 Se1 0.93 3.00 3.9248(18) 175.3 2_777
C19 H19 O2 0.93 2.65 3.366(3) 134.8 2_767
O2 H2A O1 0.86(4) 1.94(4) 2.791(2) 169(3) 2_768
O2 H2B O1 0.77(3) 2.06(3) 2.801(2) 160(3) .

loop_
_geom_torsion_atom_site_label_1
_geom_torsion_atom_site_label_2
_geom_torsion_atom_site_label_3
_geom_torsion_atom_site_label_4
_geom_torsion
C6 C1 C2 C3 2.6(3)
Se1 C1 C2 C3 -177.24(13)
C6 C1 C2 C7 -179.48(17)
Se1 C1 C2 C7 0.68(19)
C1 C2 C3 C4 -0.4(3)
C7 C2 C3 C4 -178.16(18)
C2 C3 C4 C5 -1.5(3)
C3 C4 C5 C6 1.1(4)
C4 C5 C6 C1 1.1(4)
C2 C1 C6 C5 -2.9(3)
Se1 C1 C6 C5 176.88(16)
C1 C2 C7 O1 -178.77(19)
C3 C2 C7 O1 -0.9(3)
C1 C2 C7 N1 1.2(2)
C3 C2 C7 N1 179.07(17)
N1 C8 C9 C14 81.9(3)
N1 C8 C9 C10 -102.4(2)
C14 C9 C10 C11 0.1(3)
C8 C9 C10 C11 -175.7(2)
C9 C10 C11 C12 -1.0(4)
C10 C11 C12 C13 1.1(4)
C11 C12 C13 C14 -0.3(4)
C10 C9 C14 C13 0.7(3)
C8 C9 C14 C13 176.6(2)
C12 C13 C14 C9 -0.6(4)
N2 C15 C16 C17 0.1(3)
C15 C16 C17 N3 -179.50(16)
C15 C16 C17 C18 0.2(2)
N3 C17 C18 C19 179.07(15)
C16 C17 C18 C19 -0.7(2)
C17 C18 C19 N2 0.8(2)
O1 C7 N1 C8 5.0(3)
C2 C7 N1 C8 -174.98(19)
O1 C7 N1 Se1 177.41(17)
C2 C7 N1 Se1 -2.6(2)
C9 C8 N1 C7 -161.54(19)
C9 C8 N1 Se1 26.6(3)
C18 C19 N2 C15 -0.4(2)
C16 C15 N2 C19 0.0(3)
C16 C17 N3 C21 -0.2(2)
C18 C17 N3 C21 -179.90(16)
C16 C17 N3 C20 -176.67(16)
C18 C17 N3 C20 3.6(2)
